data_7204238
loop_
_publ_author_name
'Hou, Hongwei'
'Wei, Yongli'
'Song, Yinglin'
'Zhu, Yu'
'Li, Linke'
'Fan, Yaoting'

_publ_section_title
;
 Two novel two-dimensional double-sheet layered manganese(ii)
 coordination polymers: synthesis, crystal structures and third-order
 nonlinear optical properties
;
_journal_issue 4
_journal_name_full 'Journal of Materials Chemistry'
_journal_page_first 838
_journal_paper_doi 10.1039/b107375n
_journal_volume 12
_journal_year 2002
_chemical_formula_sum 'C26 H28 Mn N10'
_chemical_formula_weight 535.52
_space_group_IT_number 15
_symmetry_cell_setting monoclinic
_symmetry_space_group_name_Hall '-C 2yc'
_symmetry_space_group_name_H-M 'C 1 2/c 1'
_atom_sites_solution_hydrogens geom
_atom_sites_solution_primary direct
_atom_sites_solution_secondary difmap
_audit_creation_method SHELXL-97
_cell_angle_alpha 90.00
_cell_angle_beta 112.76(3)
_cell_angle_gamma 90.00
_cell_formula_units_Z 4
_cell_length_a 19.439(4)
_cell_length_b 7.1280(14)
_cell_length_c 21.489(4)
_cell_measurement_reflns_used 190
_cell_measurement_temperature 291(2)
_cell_measurement_theta_max 25.5
_cell_measurement_theta_min 2
_cell_volume 2745.7(11)
_computing_cell_refinement raxis
_computing_data_collection raxis
_computing_data_reduction raxis
_computing_molecular_graphics texsan
_computing_publication_material texsan
_computing_structure_refinement 'SHELXL-97 (Sheldrick, 1997)'
_computing_structure_solution 'SHELXS-97 (Sheldrick, 1990)'
_diffrn_ambient_temperature 291(2)
_diffrn_measured_fraction_theta_full 0.8763
_diffrn_measured_fraction_theta_max 0.8763
_diffrn_measurement_device_type R-axis-IV
_diffrn_measurement_method 'Osillation   frames'
_diffrn_radiation_monochromator graphite
_diffrn_radiation_source 'fine-focus sealed tube'
_diffrn_radiation_type MoK\a
_diffrn_radiation_wavelength 0.71073
_diffrn_reflns_av_R_equivalents 0.0000
_diffrn_reflns_av_sigmaI/netI 0.0752
_diffrn_reflns_limit_h_max 25
_diffrn_reflns_limit_h_min 0
_diffrn_reflns_limit_k_max 9
_diffrn_reflns_limit_k_min 0
_diffrn_reflns_limit_l_max 25
_diffrn_reflns_limit_l_min -27
_diffrn_reflns_number 2413
_diffrn_reflns_theta_full 27.51
_diffrn_reflns_theta_max 27.51
_diffrn_reflns_theta_min 2.06
_exptl_absorpt_coefficient_mu 0.515
_exptl_absorpt_correction_T_max 0.9041
_exptl_absorpt_correction_T_min 0.9041
_exptl_crystal_colour colorless
_exptl_crystal_density_diffrn 1.295
_exptl_crystal_density_method 'not measured'
_exptl_crystal_description prismatic
_exptl_crystal_F_000 1116
_exptl_crystal_size_max 0.20
_exptl_crystal_size_mid 0.20
_exptl_crystal_size_min 0.20
_refine_diff_density_max 0.198
_refine_diff_density_min -0.236
_refine_diff_density_rms 0.047
_refine_ls_extinction_coef 0.00183(16)
_refine_ls_extinction_expression Fc^*^=kFc[1+0.001xFc^2^\l^3^/sin(2\q)]^-1/4^
_refine_ls_extinction_method SHELXL
_refine_ls_goodness_of_fit_ref 1.097
_refine_ls_hydrogen_treatment mixed
_refine_ls_matrix_type full
_refine_ls_number_parameters 186
_refine_ls_number_reflns 2413
_refine_ls_number_restraints 0
_refine_ls_restrained_S_all 1.097
_refine_ls_R_factor_all 0.0979
_refine_ls_R_factor_gt 0.0613
_refine_ls_shift/su_max 0.000
_refine_ls_shift/su_mean 0.000
_refine_ls_structure_factor_coef Fsqd
_refine_ls_weighting_details 'calc w=1/[\s^2^(Fo^2^)+(0.0310P)^2^+0.0000P] where P=(Fo^2^+2Fc^2^)/3'
_refine_ls_weighting_scheme calc
_refine_ls_wR_factor_gt 0.0813
_refine_ls_wR_factor_ref 0.0901
_reflns_number_gt 1936
_reflns_number_total 2413
_reflns_threshold_expression >2sigma(I)
_cod_data_source_file b107375n.txt
_cod_data_source_block c2c
_cod_depositor_comments
;
The following automatic conversions were performed:
'_atom_site_symetry_multiplicity' tag replaced with
'_atom_site_symmetry_multiplicity'.

Automatic conversion script
Id: cif_correct_tags 1440 2010-10-19 06:21:57Z saulius 
;
_cod_original_cell_volume 2745.8(9)
_cod_original_sg_symbol_H-M C2/C
_cod_database_code 7204238

loop_
_symmetry_equiv_pos_as_xyz
'x, y, z'
'-x, y, -z+1/2'
'x+1/2, y+1/2, z'
'-x+1/2, y+1/2, -z+1/2'
'-x, -y, -z'
'x, -y, z-1/2'
'-x+1/2, -y+1/2, -z'
'x+1/2, -y+1/2, z-1/2'

loop_
_atom_site_label
_atom_site_type_symbol
_atom_site_fract_x
_atom_site_fract_y
_atom_site_fract_z
_atom_site_U_iso_or_equiv
_atom_site_adp_type
_atom_site_occupancy
_atom_site_symmetry_multiplicity
_atom_site_calc_flag
_atom_site_refinement_flags
_atom_site_disorder_assembly
_atom_site_disorder_group
Mn1 Mn 0.0000 0.0000 0.0000 0.03244(11) Uani 1 2 d S . .
N1 N 0.06785(10) -0.2502(2) 0.03831(8) 0.0464(5) Uani 1 1 d . . .
N2 N 0.12930(10) -0.2906(2) 0.07375(8) 0.0464(5) Uani 1 1 d . . .
N3 N 0.18892(12) -0.3353(4) 0.11046(13) 0.0982(9) Uani 1 1 d . . .
N4 N 0.05119(9) 0.1511(2) 0.10473(7) 0.0376(5) Uani 1 1 d . . .
N5 N -0.08879(8) -0.1242(2) 0.03407(7) 0.0373(5) Uani 1 1 d . . .
C1 C 0.09305(14) 0.0604(3) 0.16066(9) 0.0581(7) Uani 1 1 d . . .
H1A H 0.1040 -0.0651 0.1569 0.070 Uiso 1 1 calc R . .
C2 C 0.12128(14) 0.1414(3) 0.22385(10) 0.0674(8) Uani 1 1 d . . .
H2A H 0.1503 0.0703 0.2610 0.081 Uiso 1 1 calc R . .
C3 C 0.10689(11) 0.3258(3) 0.23233(9) 0.0432(6) Uani 1 1 d . . .
C4 C 0.06495(13) 0.4211(3) 0.17431(10) 0.0538(7) Uani 1 1 d . . .
H4A H 0.0543 0.5474 0.1767 0.065 Uiso 1 1 calc R . .
C5 C 0.03858(12) 0.3308(3) 0.11258(9) 0.0465(6) Uani 1 1 d . . .
H5A H 0.0105 0.3998 0.0745 0.056 Uiso 1 1 calc R . .
C6 C 0.13770(13) 0.4185(3) 0.30101(9) 0.0535(7) Uani 1 1 d . . .
H6A H 0.0968 0.4742 0.3098 0.064 Uiso 1 1 calc R . .
H6B H 0.1602 0.3233 0.3351 0.064 Uiso 1 1 calc R . .
C7 C 0.19501(13) 0.5683(3) 0.30756(10) 0.0565(7) Uani 1 1 d . . .
H7B H 0.2294(10) 0.529(3) 0.2892(8) 0.061(6) Uiso 1 1 d . . .
H7A H 0.1679(12) 0.681(3) 0.2760(10) 0.086(8) Uiso 1 1 d . . .
C8 C -0.23802(12) -0.3648(4) 0.11900(10) 0.0586(7) Uani 1 1 d . . .
H8B H -0.2640(12) -0.487(3) 0.0919(10) 0.081(7) Uiso 1 1 d . . .
H8A H -0.2737(11) -0.274(3) 0.1187(9) 0.063(7) Uiso 1 1 d . . .
C9 C -0.10701(11) -0.3059(3) 0.02718(9) 0.0411(6) Uani 1 1 d . . .
H9A H -0.0861 -0.3816 0.0039 0.049 Uiso 1 1 calc R . .
C10 C -0.15509(11) -0.3883(3) 0.05256(9) 0.0465(7) Uani 1 1 d . . .
H10A H -0.1660 -0.5155 0.0458 0.056 Uiso 1 1 calc R . .
C11 C -0.18708(11) -0.2807(3) 0.08825(9) 0.0420(6) Uani 1 1 d . . .
C12 C -0.17023(12) -0.0918(3) 0.09370(10) 0.0486(6) Uani 1 1 d . . .
H12A H -0.1913 -0.0124 0.1158 0.058 Uiso 1 1 calc R . .
C13 C -0.12218(11) -0.0210(3) 0.06639(9) 0.0479(6) Uani 1 1 d . . .
H13A H -0.1123 0.1071 0.0707 0.058 Uiso 1 1 calc R . .

loop_
_atom_site_aniso_label
_atom_site_aniso_U_11
_atom_site_aniso_U_22
_atom_site_aniso_U_33
_atom_site_aniso_U_23
_atom_site_aniso_U_13
_atom_site_aniso_U_12
Mn1 0.0411(2) 0.0252(2) 0.02729(16) -0.0008(2) 0.00921(15) 0.0008(2)
N1 0.0519(11) 0.0322(10) 0.0432(8) 0.0015(8) 0.0053(8) 0.0068(9)
N2 0.0482(10) 0.0319(10) 0.0567(9) -0.0132(8) 0.0176(8) -0.0002(9)
N3 0.0473(14) 0.0860(17) 0.1297(19) -0.0183(16) -0.0006(14) 0.0199(14)
N4 0.0453(9) 0.0338(9) 0.0279(7) -0.0018(8) 0.0079(7) 0.0007(8)
N5 0.0448(9) 0.0297(9) 0.0361(7) 0.0009(7) 0.0143(7) 0.0028(8)
C1 0.0889(17) 0.0405(13) 0.0336(10) -0.0026(9) 0.0111(11) 0.0159(13)
C2 0.0985(19) 0.0542(15) 0.0320(10) -0.0036(11) 0.0061(12) 0.0216(15)
C3 0.0501(12) 0.0439(13) 0.0342(9) -0.0077(10) 0.0148(8) -0.0041(11)
C4 0.0734(16) 0.0322(11) 0.0445(11) -0.0104(10) 0.0104(11) 0.0011(12)
C5 0.0609(14) 0.0321(12) 0.0353(9) 0.0004(10) 0.0062(10) 0.0050(11)
C6 0.0653(14) 0.0561(14) 0.0364(10) -0.0132(10) 0.0167(10) -0.0061(13)
C7 0.0536(13) 0.0716(16) 0.0475(10) -0.0260(11) 0.0231(10) -0.0129(13)
C8 0.0434(13) 0.0780(17) 0.0527(11) 0.0302(12) 0.0166(10) 0.0071(14)
C9 0.0528(12) 0.0320(11) 0.0363(9) 0.0014(9) 0.0148(9) 0.0050(11)
C10 0.0507(13) 0.0343(12) 0.0447(11) 0.0109(10) 0.0076(10) -0.0029(11)
C11 0.0356(11) 0.0517(13) 0.0314(9) 0.0140(10) 0.0050(8) 0.0040(11)
C12 0.0529(13) 0.0536(15) 0.0421(10) 0.0009(10) 0.0213(9) 0.0046(12)
C13 0.0602(12) 0.0317(12) 0.0552(10) -0.0040(11) 0.0260(9) -0.0012(12)

loop_
_atom_type_symbol
_atom_type_description
_atom_type_scat_dispersion_real
_atom_type_scat_dispersion_imag
_atom_type_scat_source
C C 0.0033 0.0016 'International Tables Vol C Tables 4.2.6.8 and 6.1.1.4'
H H 0.0000 0.0000 'International Tables Vol C Tables 4.2.6.8 and 6.1.1.4'
N N 0.0061 0.0033 'International Tables Vol C Tables 4.2.6.8 and 6.1.1.4'
Mn Mn 0.3368 0.7283 'International Tables Vol C Tables 4.2.6.8 and 6.1.1.4'

loop_
_geom_angle_atom_site_label_1
_geom_angle_atom_site_label_2
_geom_angle_atom_site_label_3
_geom_angle
_geom_angle_site_symmetry_1
_geom_angle_site_symmetry_3
_geom_angle_publ_flag
N1 Mn1 N1 180.00(14) . 5 ?
N1 Mn1 N5 89.08(6) . . ?
N1 Mn1 N5 90.92(6) 5 . ?
N1 Mn1 N5 90.92(6) . 5 ?
N1 Mn1 N5 89.08(6) 5 5 ?
N5 Mn1 N5 180.00(6) . 5 ?
N1 Mn1 N4 87.53(6) . 5 ?
N1 Mn1 N4 92.47(6) 5 5 ?
N5 Mn1 N4 92.11(6) . 5 ?
N5 Mn1 N4 87.89(6) 5 5 ?
N1 Mn1 N4 92.47(6) . . ?
N1 Mn1 N4 87.53(6) 5 . ?
N5 Mn1 N4 87.89(6) . . ?
N5 Mn1 N4 92.11(6) 5 . ?
N4 Mn1 N4 180.00(4) 5 . ?
N2 N1 Mn1 139.33(14) . . ?
N3 N2 N1 177.1(3) . . ?
C5 N4 C1 115.64(16) . . ?
C5 N4 Mn1 122.37(11) . . ?
C1 N4 Mn1 121.96(14) . . ?
C9 N5 C13 115.42(19) . . ?
C9 N5 Mn1 122.55(14) . . ?
C13 N5 Mn1 121.89(13) . . ?
N4 C1 C2 123.9(2) . . ?
C3 C2 C1 120.6(2) . . ?
C2 C3 C4 115.63(18) . . ?
C2 C3 C6 121.65(18) . . ?
C4 C3 C6 122.7(2) . . ?
C3 C4 C5 120.6(2) . . ?
N4 C5 C4 123.58(18) . . ?
C7 C6 C3 113.54(18) . . ?
C6 C7 C8 113.64(19) . 2_565 ?
C11 C8 C7 112.41(18) . 2_545 ?
N5 C9 C10 124.0(2) . . ?
C9 C10 C11 119.9(2) . . ?
C12 C11 C10 116.3(2) . . ?
C12 C11 C8 121.6(2) . . ?
C10 C11 C8 122.1(2) . . ?
C13 C12 C11 120.0(2) . . ?
N5 C13 C12 124.4(2) . . ?

loop_
_geom_bond_atom_site_label_1
_geom_bond_atom_site_label_2
_geom_bond_distance
_geom_bond_site_symmetry_2
_geom_bond_publ_flag
Mn1 N1 2.1811(17) . ?
Mn1 N1 2.1811(17) 5 ?
Mn1 N5 2.2969(17) . ?
Mn1 N5 2.2969(17) 5 ?
Mn1 N4 2.3414(15) 5 ?
Mn1 N4 2.3414(15) . ?
N1 N2 1.177(2) . ?
N2 N3 1.166(3) . ?
N4 C5 1.327(3) . ?
N4 C1 1.329(2) . ?
N5 C9 1.336(3) . ?
N5 C13 1.339(3) . ?
C1 C2 1.379(3) . ?
C2 C3 1.370(3) . ?
C3 C4 1.376(3) . ?
C3 C6 1.513(3) . ?
C4 C5 1.382(3) . ?
C6 C7 1.510(3) . ?
C7 C8 1.548(3) 2_565 ?
C8 C11 1.511(3) . ?
C8 C7 1.548(3) 2_545 ?
C9 C10 1.382(3) . ?
C10 C11 1.390(3) . ?
C11 C12 1.380(3) . ?
C12 C13 1.377(3) . ?
